data_4131746
loop_
_publ_author_name
'Estes, Deven P.'
'Gordon, Christopher P.'
'Fedorov, Alexey'
'Liao, Wei-Chih'
'Ehrhorn, Henrike'
'Bittner, Celine'
'Zier, Manuel Luca'
'Bockfeld, Dirk'
'Chan, Ka Wing'
'Eisenstein, Odile'
'Raynaud, Christophe'
'Tamm, Matthias'
'Cop\'eret, Christophe'

_publ_section_title
;
 Molecular and Silica-Supported Molybdenum Alkyne Metathesis Catalysts:
 Influence of Electronics and Dynamics on Activity Revealed by Kinetics,
 Solid-State NMR, and Chemical Shift Analysis.
;
_journal_issue 48
_journal_name_full 'Journal of the American Chemical Society'
_journal_page_first 17597
_journal_page_last 17607
_journal_paper_doi 10.1021/jacs.7b09934
_journal_volume 139
_journal_year 2017
_chemical_formula_sum 'C18 H9 F27 Mo O3'
_chemical_formula_weight 882.19
_space_group_crystal_system orthorhombic
_space_group_IT_number 62
_space_group_name_Hall '-P 2ac 2n'
_space_group_name_H-M_alt 'P n m a'
_atom_sites_solution_hydrogens geom
_audit_creation_method SHELXL-2014/7
_cell_angle_alpha 90
_cell_angle_beta 90
_cell_angle_gamma 90
_cell_formula_units_Z 4
_cell_length_a 14.2097(6)
_cell_length_b 16.6236(8)
_cell_length_c 11.1509(6)
_cell_measurement_reflns_used 25333
_cell_measurement_temperature 100(2)
_cell_measurement_theta_max 75.7670
_cell_measurement_theta_min 4.7570
_cell_volume 2634.0(2)
_computing_cell_refinement 'CrysAlisPro 1.171.38.43 (Rigaku OD, 2015)'
_computing_data_collection 'CrysAlisPro 1.171.38.43 (Rigaku OD, 2015)'
_computing_data_reduction 'CrysAlisPro 1.171.38.43 (Rigaku OD, 2015)'
_computing_publication_material
;
 WinGX v2014.1 (L. J. Farrugia, J. Appl. Cryst., 2012, 45, 849-854.)
;
_computing_structure_refinement
;
 SHELXL-2014/7 (G. M. Sheldrick, Acta Cryst. (2008), A64, 112-122)'
;
_computing_structure_solution
;
 SHELXT-2014/7 (G. M. Sheldrick, Acta Cryst., 2008, A64, 112-122)
;
_diffrn_ambient_temperature 100(2)
_diffrn_detector_area_resol_mean 10.3543
_diffrn_measured_fraction_theta_full 1.000
_diffrn_measured_fraction_theta_max 0.999
_diffrn_measurement_device_type 'Oxford Diffraction Xcalibur, Atlas, Nova'
_diffrn_measurement_method '\w scan'
_diffrn_radiation_monochromator mirror
_diffrn_radiation_type CuK\a
_diffrn_radiation_wavelength 1.54184
_diffrn_reflns_av_R_equivalents 0.0502
_diffrn_reflns_av_unetI/netI 0.0142
_diffrn_reflns_Laue_measured_fraction_full 1.000
_diffrn_reflns_Laue_measured_fraction_max 0.999
_diffrn_reflns_limit_h_max 17
_diffrn_reflns_limit_h_min -17
_diffrn_reflns_limit_k_max 20
_diffrn_reflns_limit_k_min -20
_diffrn_reflns_limit_l_max 14
_diffrn_reflns_limit_l_min -13
_diffrn_reflns_number 51545
_diffrn_reflns_point_group_measured_fraction_full 1.000
_diffrn_reflns_point_group_measured_fraction_max 0.999
_diffrn_reflns_theta_full 67.684
_diffrn_reflns_theta_max 76.161
_diffrn_reflns_theta_min 4.775
_diffrn_source 'micro-focus sealed X-ray tube'
_diffrn_source_type 'Nova (Cu) X-ray Source'
_exptl_absorpt_coefficient_mu 6.163
_exptl_absorpt_correction_T_max 0.977
_exptl_absorpt_correction_T_min 0.968
_exptl_absorpt_correction_type gaussian
_exptl_absorpt_process_details
;
CrysAlisPro 1.171.38.43 (Rigaku Oxford Diffraction, 2015)
Numerical absorption correction based on gaussian integration over
			a multifaceted crystal model
Empirical absorption correction using spherical harmonics,
 implemented in SCALE3 ABSPACK scaling algorithm.
;
_exptl_crystal_colour purple
_exptl_crystal_density_diffrn 2.225
_exptl_crystal_description irregular
_exptl_crystal_F_000 1704
_exptl_crystal_size_max 0.200
_exptl_crystal_size_mid 0.180
_exptl_crystal_size_min 0.160
_refine_diff_density_max 0.371
_refine_diff_density_min -0.955
_refine_diff_density_rms 0.078
_refine_ls_extinction_method none
_refine_ls_goodness_of_fit_ref 1.036
_refine_ls_hydrogen_treatment constr
_refine_ls_matrix_type full
_refine_ls_number_parameters 306
_refine_ls_number_reflns 2847
_refine_ls_number_restraints 108
_refine_ls_restrained_S_all 1.225
_refine_ls_R_factor_all 0.0328
_refine_ls_R_factor_gt 0.0298
_refine_ls_shift/su_max 0.001
_refine_ls_shift/su_mean 0.000
_refine_ls_structure_factor_coef Fsqd
_refine_ls_weighting_details 'w=1/[\s^2^(Fo^2^)+(0.0549P)^2^+1.1928P] where P=(Fo^2^+2Fc^2^)/3'
_refine_ls_weighting_scheme calc
_refine_ls_wR_factor_gt 0.0792
_refine_ls_wR_factor_ref 0.0827
_reflns_Friedel_coverage 0.000
_reflns_number_gt 2573
_reflns_number_total 2847
_reflns_threshold_expression 'I > 2\s(I)'
_cod_data_source_file ja7b09934_si_001.cif
_cod_data_source_block he15fr
_cod_database_code 4131746
_shelx_shelxl_version_number 2014/7
_shelx_space_group_comment
;
The symmetry employed for this shelxl refinement is uniquely defined
by the following loop, which should always be used as a source of
symmetry information in preference to the above space-group names.
They are only intended as comments.
;
_shelx_estimated_absorpt_t_min 0.372
_shelx_estimated_absorpt_t_max 0.439
_oxdiff_exptl_absorpt_empirical_full_min 0.580
_oxdiff_exptl_absorpt_empirical_full_max 1.638
_oxdiff_exptl_absorpt_empirical_details
;
Empirical correction (ABSPACK) includes:
- Absorption correction using spherical harmonics
- Frame scaling
;

loop_
_space_group_symop_operation_xyz
'x, y, z'
'-x+1/2, -y, z+1/2'
'-x, y+1/2, -z'
'x+1/2, -y+1/2, -z+1/2'
'-x, -y, -z'
'x-1/2, y, -z-1/2'
'x, -y-1/2, z'
'-x-1/2, y-1/2, z-1/2'

loop_
_atom_site_label
_atom_site_type_symbol
_atom_site_fract_x
_atom_site_fract_y
_atom_site_fract_z
_atom_site_U_iso_or_equiv
_atom_site_adp_type
_atom_site_occupancy
_atom_site_site_symmetry_order
_atom_site_calc_flag
_atom_site_refinement_flags_posn
_atom_site_refinement_flags_adp
_atom_site_refinement_flags_occupancy
_atom_site_disorder_assembly
_atom_site_disorder_group
C1 C 0.74739(18) 0.7500 0.1615(2) 0.0315(6) Uani 1 2 d S T P . .
C2 C 0.68119(19) 0.7500 0.0677(2) 0.0322(6) Uani 1 2 d S T P . .
C3 C 0.57737(19) 0.7500 0.0965(2) 0.0315(6) Uani 1 2 d S T P . .
C4 C 0.85150(19) 0.7500 0.1563(3) 0.0379(7) Uani 1 2 d S T P . .
H4A H 0.8770 0.7500 0.2380 0.057 Uiso 0.5 2 calc R U P . .
H4B H 0.8732 0.7019 0.1138 0.057 Uiso 0.25 1 calc R U P . .
H4C H 0.8732 0.7981 0.1138 0.057 Uiso 0.25 1 calc R U P . .
H4D H 0.8719 0.7500 0.0724 0.057 Uiso 0.5 2 calc R U P . .
H4E H 0.8757 0.7981 0.1966 0.057 Uiso 0.25 1 calc R U P . .
H4F H 0.8757 0.7019 0.1966 0.057 Uiso 0.25 1 calc R U P . .
C5 C 0.7104(2) 0.7500 -0.0617(3) 0.0409(7) Uani 1 2 d S T P . .
H5A H 0.6543 0.7500 -0.1128 0.061 Uiso 0.5 2 calc R U P . .
H5B H 0.7480 0.7981 -0.0784 0.061 Uiso 0.25 1 calc R U P . .
H5C H 0.7480 0.7019 -0.0784 0.061 Uiso 0.25 1 calc R U P . .
H5D H 0.7792 0.7500 -0.0669 0.061 Uiso 0.5 2 calc R U P . .
H5E H 0.6855 0.7019 -0.1013 0.061 Uiso 0.25 1 calc R U P . .
H5F H 0.6855 0.7981 -0.1013 0.061 Uiso 0.25 1 calc R U P . .
C6 C 0.5012(2) 0.7500 0.0060(3) 0.0383(7) Uani 1 2 d S T P . .
H6A H 0.4401 0.7500 0.0466 0.057 Uiso 0.5 2 calc R U P . .
H6B H 0.5066 0.7981 -0.0443 0.057 Uiso 0.25 1 calc R U P . .
H6C H 0.5066 0.7019 -0.0443 0.057 Uiso 0.25 1 calc R U P . .
H6D H 0.5288 0.7500 -0.0746 0.057 Uiso 0.5 2 calc R U P . .
H6E H 0.4622 0.7019 0.0163 0.057 Uiso 0.25 1 calc R U P . .
H6F H 0.4622 0.7981 0.0163 0.057 Uiso 0.25 1 calc R U P . .
C7 C 0.60587(19) 0.7500 0.5239(2) 0.0290(6) Uani 1 2 d DS T P . .
C8 C 0.5366(3) 0.6992(2) 0.5963(3) 0.0323(8) Uani 0.5 1 d D . P . .
C9 C 0.7070(3) 0.7171(3) 0.5342(3) 0.0392(10) Uani 0.5 1 d D . P . .
C10 C 0.6052(3) 0.8382(3) 0.5777(4) 0.0362(9) Uani 0.5 1 d D . P . .
C11 C 0.61272(15) 0.55632(16) 0.2315(2) 0.0345(5) Uani 1 1 d . . . . .
C12 C 0.50432(16) 0.54482(14) 0.2262(2) 0.0365(4) Uani 1 1 d . . . . .
C13 C 0.65548(17) 0.49123(15) 0.3175(2) 0.0433(5) Uani 1 1 d . . . . .
C14 C 0.65502(17) 0.54193(16) 0.1043(2) 0.0448(5) Uani 1 1 d D . . . .
O1 O 0.57554(13) 0.7500 0.40726(16) 0.0296(4) Uani 1 2 d S T P . .
O2 O 0.63675(10) 0.62957(11) 0.27509(15) 0.0338(3) Uani 1 1 d . . . . .
F1 F 0.5167(7) 0.6343(6) 0.5351(11) 0.0371(18) Uani 0.5 1 d D . P . .
F2 F 0.45629(13) 0.7500 0.61653(17) 0.0571(6) Uani 1 2 d DS T P . .
F3 F 0.5726(4) 0.6776(4) 0.7021(5) 0.0408(11) Uani 0.5 1 d D . P . .
F4 F 0.7065(5) 0.6392(4) 0.5309(8) 0.0472(15) Uani 0.5 1 d D . P . .
F5 F 0.75859(12) 0.7500 0.44097(16) 0.0546(6) Uani 1 2 d DS T P . .
F6 F 0.75100(13) 0.7500 0.63427(17) 0.0592(6) Uani 1 2 d DS T P . .
F7 F 0.5289(8) 0.8804(7) 0.5426(12) 0.0399(19) Uani 0.5 1 d D . P . .
F8 F 0.6818(5) 0.8803(4) 0.5430(8) 0.0513(16) Uani 0.5 1 d D . P . .
F9 F 0.6044(4) 0.8369(5) 0.6984(5) 0.0502(14) Uani 0.5 1 d D . P . .
F10 F 0.46205(11) 0.60921(17) 0.1737(2) 0.0488(7) Uani 0.823(7) 1 d . . P A 1
F11 F 0.46670(12) 0.5403(2) 0.33444(17) 0.0447(6) Uani 0.823(7) 1 d . . P A 1
F12 F 0.47824(13) 0.48121(17) 0.1650(3) 0.0544(7) Uani 0.823(7) 1 d . . P A 1
F10' F 0.4739(5) 0.5777(6) 0.1288(8) 0.031(2) Uiso 0.177(7) 1 d . . P A 2
F11' F 0.4804(6) 0.4628(5) 0.2180(11) 0.035(2) Uiso 0.177(7) 1 d . . P A 2
F12' F 0.4655(7) 0.5742(7) 0.3217(9) 0.039(3) Uiso 0.177(7) 1 d . . P A 2
F13 F 0.62586(12) 0.50060(13) 0.42728(15) 0.0626(5) Uani 1 1 d . . . . .
F14 F 0.63353(13) 0.41667(11) 0.28500(19) 0.0639(5) Uani 1 1 d . . . . .
F15 F 0.74832(11) 0.49708(12) 0.3180(2) 0.0758(6) Uani 1 1 d . . . . .
F16 F 0.6529(3) 0.46829(16) 0.0658(3) 0.0546(7) Uani 0.832(7) 1 d D . P B 3
F17 F 0.74287(12) 0.5713(2) 0.09953(17) 0.0558(9) Uani 0.832(7) 1 d D . P B 3
F18 F 0.6061(2) 0.58744(13) 0.02246(15) 0.0480(6) Uani 0.832(7) 1 d D . P B 3
F16' F 0.6274(10) 0.4654(7) 0.0647(17) 0.045(4) Uiso 0.168(7) 1 d D . P B 4
F17' F 0.7526(5) 0.5247(7) 0.1155(7) 0.036(3) Uiso 0.168(7) 1 d D . P B 4
F18' F 0.6422(8) 0.5909(6) 0.0233(9) 0.037(3) Uiso 0.168(7) 1 d D . P B 4
Mo1 Mo 0.63202(2) 0.7500 0.24735(2) 0.02661(10) Uani 1 2 d S T P . .

loop_
_atom_site_aniso_label
_atom_site_aniso_U_11
_atom_site_aniso_U_22
_atom_site_aniso_U_33
_atom_site_aniso_U_23
_atom_site_aniso_U_13
_atom_site_aniso_U_12
C1 0.0207(13) 0.0509(16) 0.0228(12) 0.000 0.0002(10) 0.000
C2 0.0213(13) 0.0544(17) 0.0210(12) 0.000 0.0019(10) 0.000
C3 0.0187(13) 0.0544(17) 0.0213(12) 0.000 0.0012(10) 0.000
C4 0.0177(12) 0.068(2) 0.0285(14) 0.000 0.0002(11) 0.000
C5 0.0272(14) 0.073(2) 0.0222(13) 0.000 0.0043(11) 0.000
C6 0.0222(13) 0.070(2) 0.0226(13) 0.000 -0.0052(10) 0.000
C7 0.0216(12) 0.0473(16) 0.0180(12) 0.000 -0.0023(10) 0.000
C8 0.030(2) 0.044(2) 0.0222(17) 0.0007(15) -0.0004(15) -0.0019(16)
C9 0.0254(19) 0.070(3) 0.0220(17) 0.0012(16) -0.0039(15) 0.0031(17)
C10 0.036(2) 0.050(2) 0.0222(19) 0.0010(17) -0.0040(16) -0.0052(19)
C11 0.0257(11) 0.0498(13) 0.0282(9) -0.0046(9) -0.0006(8) 0.0012(9)
C12 0.0267(11) 0.0497(12) 0.0331(9) -0.0039(9) -0.0030(8) -0.0004(9)
C13 0.0323(11) 0.0528(14) 0.0449(12) 0.0003(10) -0.0043(9) 0.0050(10)
C14 0.0345(11) 0.0658(16) 0.0340(11) -0.0122(10) 0.0014(9) 0.0035(11)
O1 0.0179(9) 0.0545(12) 0.0164(8) 0.000 -0.0012(7) 0.000
O2 0.0275(7) 0.0508(9) 0.0231(6) -0.0013(7) -0.0030(5) -0.0012(6)
F1 0.043(3) 0.038(4) 0.029(2) 0.003(3) 0.000(2) -0.006(3)
F2 0.0256(9) 0.1168(19) 0.0288(9) 0.000 0.0069(7) 0.000
F3 0.044(3) 0.059(3) 0.0192(15) 0.0104(15) -0.0041(17) -0.004(2)
F4 0.046(3) 0.059(4) 0.037(2) -0.002(2) -0.012(2) 0.020(2)
F5 0.0175(8) 0.1144(19) 0.0319(9) 0.000 -0.0004(7) 0.000
F6 0.0304(10) 0.119(2) 0.0285(9) 0.000 -0.0138(7) 0.000
F7 0.051(3) 0.037(3) 0.031(2) -0.004(2) -0.0065(19) 0.003(2)
F8 0.058(4) 0.054(3) 0.042(3) 0.002(2) -0.014(3) -0.021(3)
F9 0.070(4) 0.057(3) 0.0234(19) -0.0047(15) -0.010(2) -0.003(3)
F10 0.0238(8) 0.0634(14) 0.0591(14) 0.0098(12) -0.0069(7) 0.0027(8)
F11 0.0304(9) 0.0665(18) 0.0374(9) -0.0028(10) 0.0061(6) -0.0052(9)
F12 0.0392(10) 0.0626(13) 0.0615(17) -0.0214(13) -0.0080(9) -0.0042(8)
F13 0.0748(12) 0.0781(12) 0.0350(8) 0.0102(8) -0.0028(7) 0.0231(8)
F14 0.0856(14) 0.0497(10) 0.0565(9) 0.0014(8) -0.0065(8) -0.0022(8)
F15 0.0294(7) 0.0786(12) 0.1193(17) 0.0339(11) -0.0128(9) 0.0075(7)
F16 0.0558(18) 0.0636(14) 0.0445(12) -0.0149(9) 0.0080(13) 0.0176(11)
F17 0.0343(9) 0.085(2) 0.0479(10) -0.0139(11) 0.0161(7) -0.0009(9)
F18 0.0541(16) 0.0650(12) 0.0248(8) -0.0083(7) 0.0046(9) 0.0038(11)
Mo1 0.01446(14) 0.04967(17) 0.01569(15) 0.000 -0.00063(6) 0.000

loop_
_atom_type_symbol
_atom_type_description
_atom_type_scat_dispersion_real
_atom_type_scat_dispersion_imag
_atom_type_scat_source
C C 0.0181 0.0091 'International Tables Vol C Tables 4.2.6.8 and 6.1.1.4'
H H 0.0000 0.0000 'International Tables Vol C Tables 4.2.6.8 and 6.1.1.4'
O O 0.0492 0.0322 'International Tables Vol C Tables 4.2.6.8 and 6.1.1.4'
F F 0.0727 0.0534 'International Tables Vol C Tables 4.2.6.8 and 6.1.1.4'
Mo Mo -0.0483 2.7339 'International Tables Vol C Tables 4.2.6.8 and 6.1.1.4'

loop_
_exptl_crystal_face_index_h
_exptl_crystal_face_index_k
_exptl_crystal_face_index_l
_exptl_crystal_face_perp_dist
0 -7 2 0.0831
-3 -2 -10 0.1059
-1 7 -4 0.0885
3 5 7 0.0612
3 -2 10 0.0938
-8 0 4 0.0771
8 0 -4 0.0789
7 -5 0 0.0708
2 -4 -9 0.0887
-2 4 9 0.0788
-9 -2 -2 0.0901
7 4 4 0.0505
7 -2 7 0.0804

loop_
_geom_angle_atom_site_label_1
_geom_angle_atom_site_label_2
_geom_angle_atom_site_label_3
_geom_angle
_geom_angle_site_symmetry_1
_geom_angle_site_symmetry_3
C2 C1 C4 129.7(2) . .
C2 C1 Mo1 78.32(16) . .
C4 C1 Mo1 151.9(2) . .
C1 C2 C5 122.0(2) . .
C1 C2 C3 119.7(2) . .
C5 C2 C3 118.3(2) . .
C1 C2 Mo1 61.19(15) . .
C5 C2 Mo1 176.8(2) . .
C3 C2 Mo1 58.49(13) . .
C6 C3 C2 124.7(2) . .
C6 C3 Mo1 157.8(2) . .
C2 C3 Mo1 77.51(16) . .
O1 C7 C8 107.4(2) . .
O1 C7 C8 107.4(2) . 7_575
C8 C7 C8 67.1(3) . 7_575
O1 C7 C9 111.3(2) . .
C8 C7 C9 111.4(2) . .
C8 C7 C9 139.3(3) 7_575 .
O1 C7 C9 111.3(2) . 7_575
C8 C7 C9 139.3(3) . 7_575
C8 C7 C9 111.4(2) 7_575 7_575
C9 C7 C9 41.6(3) . 7_575
O1 C7 C10 110.94(17) . .
C8 C7 C10 107.9(3) . .
C8 C7 C10 44.3(2) 7_575 .
C9 C7 C10 107.8(3) . .
C9 C7 C10 69.5(2) 7_575 .
O1 C7 C10 110.94(17) . 7_575
C8 C7 C10 44.3(2) . 7_575
C8 C7 C10 107.9(3) 7_575 7_575
C9 C7 C10 69.4(2) . 7_575
C9 C7 C10 107.8(3) 7_575 7_575
C10 C7 C10 135.5(3) . 7_575
C10 C8 F1 69.6(6) 7_575 .
C10 C8 F3 72.3(4) 7_575 .
F1 C8 F3 108.8(6) . .
C10 C8 F2 175.9(4) 7_575 .
F1 C8 F2 113.3(5) . .
F3 C8 F2 108.9(3) . .
C10 C8 F7 60.6(5) 7_575 7_575
F1 C8 F7 11.4(9) . 7_575
F3 C8 F7 98.5(7) . 7_575
F2 C8 F7 122.6(5) . 7_575
C10 C8 C7 70.4(3) 7_575 .
F1 C8 C7 108.7(7) . .
F3 C8 C7 111.6(4) . .
F2 C8 C7 105.6(3) . .
F7 C8 C7 109.5(7) 7_575 .
C10 C8 F9 55.3(3) 7_575 7_575
F1 C8 F9 101.0(7) . 7_575
F3 C8 F9 17.1(3) . 7_575
F2 C8 F9 125.7(3) . 7_575
F7 C8 F9 89.8(5) 7_575 7_575
C7 C8 F9 101.2(4) . 7_575
C10 C8 C8 121.9(3) 7_575 7_575
F1 C8 C8 145.6(6) . 7_575
F3 C8 C8 105.6(4) . 7_575
F2 C8 C8 54.00(16) . 7_575
F7 C8 C8 155.3(6) 7_575 7_575
C7 C8 C8 56.43(16) . 7_575
F9 C8 C8 111.9(3) 7_575 7_575
C9 C9 F4 178.3(4) 7_575 .
C9 C9 F5 66.71(19) 7_575 .
F4 C9 F5 112.1(5) . .
C9 C9 F6 66.83(19) 7_575 .
F4 C9 F6 114.8(5) . .
F5 C9 F6 102.1(3) . .
C9 C9 C7 69.21(17) 7_575 .
F4 C9 C7 110.3(4) . .
F5 C9 C7 107.3(3) . .
F6 C9 C7 109.8(3) . .
C9 C9 F8 167.1(3) 7_575 7_575
F4 C9 F8 13.1(5) . 7_575
F5 C9 F8 123.0(4) . 7_575
F6 C9 F8 115.7(4) . 7_575
C7 C9 F8 98.6(4) . 7_575
C9 C9 C10 121.1(2) 7_575 7_575
F4 C9 C10 59.2(4) . 7_575
F5 C9 C10 147.0(3) . 7_575
F6 C9 C10 110.5(3) . 7_575
C7 C9 C10 56.39(19) . 7_575
F8 C9 C10 46.0(3) 7_575 7_575
C8 C10 F9 79.0(4) 7_575 .
C8 C10 F7 70.1(5) 7_575 .
F9 C10 F7 107.0(7) . .
C8 C10 F8 173.5(6) 7_575 .
F9 C10 F8 107.5(5) . .
F7 C10 F8 107.2(6) . .
C8 C10 F1 59.6(5) 7_575 7_575
F9 C10 F1 109.4(8) . 7_575
F7 C10 F1 12.5(9) . 7_575
F8 C10 F1 116.8(6) . 7_575
C8 C10 F3 58.9(3) 7_575 7_575
F9 C10 F3 20.2(3) . 7_575
F7 C10 F3 96.4(8) . 7_575
F8 C10 F3 127.6(5) . 7_575
F1 C10 F3 95.3(6) 7_575 7_575
C8 C10 F4 160.4(5) 7_575 7_575
F9 C10 F4 110.0(5) . 7_575
F7 C10 F4 120.9(6) . 7_575
F8 C10 F4 17.4(4) . 7_575
F1 C10 F4 128.4(6) 7_575 7_575
F3 C10 F4 129.5(5) 7_575 7_575
C8 C10 C7 65.3(3) 7_575 .
F9 C10 C7 111.3(5) . .
F7 C10 C7 112.1(6) . .
F8 C10 C7 111.5(4) . .
F1 C10 C7 100.2(6) 7_575 .
F3 C10 C7 101.1(4) 7_575 .
F4 C10 C7 95.1(3) 7_575 .
C8 C10 C9 116.7(4) 7_575 7_575
F9 C10 C9 105.7(5) . 7_575
F7 C10 C9 147.3(7) . 7_575
F8 C10 C9 62.3(3) . 7_575
F1 C10 C9 142.6(6) 7_575 7_575
F3 C10 C9 114.6(4) 7_575 7_575
F4 C10 C9 44.8(3) 7_575 7_575
C7 C10 C9 54.2(2) . 7_575
O2 C11 C12 111.97(19) . .
O2 C11 C14 111.6(2) . .
C12 C11 C14 109.20(19) . .
O2 C11 C13 107.6(2) . .
C12 C11 C13 108.8(2) . .
C14 C11 C13 107.52(19) . .
F10' C12 F12' 112.9(6) . .
F12 C12 F11 108.4(2) . .
F12 C12 F10 106.6(2) . .
F11 C12 F10 105.0(2) . .
F10' C12 F11' 105.9(5) . .
F12' C12 F11' 108.4(6) . .
F10' C12 C11 108.2(4) . .
F12' C12 C11 110.2(5) . .
F12 C12 C11 113.5(2) . .
F11 C12 C11 111.92(19) . .
F10 C12 C11 110.9(2) . .
F11' C12 C11 111.2(4) . .
F13 C13 F15 108.0(2) . .
F13 C13 F14 107.0(2) . .
F15 C13 F14 107.7(2) . .
F13 C13 C11 111.5(2) . .
F15 C13 C11 109.8(2) . .
F14 C13 C11 112.7(2) . .
F16 C14 F17 110.6(2) . .
F16 C14 F18 106.8(2) . .
F17 C14 F18 104.1(2) . .
F18' C14 F16' 109.2(8) . .
F18' C14 F17' 110.1(5) . .
F16' C14 F17' 96.8(6) . .
F18' C14 C11 120.6(6) . .
F16 C14 C11 115.9(3) . .
F17 C14 C11 109.78(19) . .
F18 C14 C11 108.9(2) . .
F16' C14 C11 108.5(8) . .
F17' C14 C11 109.1(4) . .
C7 O1 Mo1 137.44(16) . .
C11 O2 Mo1 145.54(16) . .
F7 F1 C8 113(3) 7_575 .
F7 F1 C10 70(3) 7_575 7_575
C8 F1 C10 50.8(4) . 7_575
C8 F2 C8 72.0(3) 7_575 .
F9 F3 C8 113.1(14) 7_575 .
F9 F3 C10 64.5(12) 7_575 7_575
C8 F3 C10 48.9(3) . 7_575
F8 F4 C9 131(2) 7_575 .
F8 F4 C10 54.6(16) 7_575 7_575
C9 F4 C10 76.0(5) . 7_575
C9 F5 C9 46.6(4) 7_575 .
C9 F6 C9 46.3(4) 7_575 .
F1 F7 C10 97(4) 7_575 .
F1 F7 C8 56(3) 7_575 7_575
C10 F7 C8 49.4(4) . 7_575
F4 F8 C10 108.0(19) 7_575 .
F4 F8 C9 36.3(16) 7_575 7_575
C10 F8 C9 71.7(4) . 7_575
F3 F9 C10 95.4(13) 7_575 .
F3 F9 C8 49.8(11) 7_575 7_575
C10 F9 C8 45.8(3) . 7_575
C3 Mo1 C1 84.49(12) . .
C3 Mo1 O1 130.99(11) . .
C1 Mo1 O1 144.52(10) . .
C3 Mo1 O2 98.77(5) . .
C1 Mo1 O2 92.77(4) . .
O1 Mo1 O2 82.79(5) . .
C3 Mo1 O2 98.77(5) . 7_575
C1 Mo1 O2 92.77(4) . 7_575
O1 Mo1 O2 82.79(5) . 7_575
O2 Mo1 O2 162.03(9) . 7_575
C3 Mo1 C2 44.00(11) . .
C1 Mo1 C2 40.49(11) . .
O1 Mo1 C2 174.99(9) . .
O2 Mo1 C2 97.66(5) . .
O2 Mo1 C2 97.65(5) 7_575 .

loop_
_geom_bond_atom_site_label_1
_geom_bond_atom_site_label_2
_geom_bond_distance
_geom_bond_site_symmetry_2
C1 C2 1.407(4) .
C1 C4 1.481(4) .
C1 Mo1 1.898(3) .
C2 C5 1.501(4) .
C2 C3 1.510(4) .
C2 Mo1 2.122(3) .
C3 C6 1.480(4) .
C3 Mo1 1.853(3) .
C7 O1 1.370(3) .
C7 C8 1.528(4) .
C7 C8 1.528(4) 7_575
C7 C9 1.542(4) .
C7 C9 1.542(4) 7_575
C7 C10 1.584(5) .
C7 C10 1.584(5) 7_575
C8 C10 1.175(6) 7_575
C8 F1 1.308(9) .
C8 F3 1.335(6) .
C8 F2 1.437(4) .
C8 F7 1.455(10) 7_575
C8 F9 1.608(7) 7_575
C8 C8 1.690(8) 7_575
C9 C9 1.095(9) 7_575
C9 F4 1.295(8) .
C9 F5 1.385(4) .
C9 F6 1.391(4) .
C9 F8 1.661(8) 7_575
C9 C10 1.781(6) 7_575
C10 C8 1.175(6) 7_575
C10 F9 1.347(7) .
C10 F7 1.349(10) .
C10 F8 1.350(8) .
C10 F1 1.421(10) 7_575
C10 F3 1.486(7) 7_575
C10 F4 1.576(9) 7_575
C10 C9 1.781(6) 7_575
C11 O2 1.355(3) .
C11 C12 1.553(3) .
C11 C14 1.559(3) .
C11 C13 1.568(3) .
C12 F10' 1.291(7) .
C12 F12' 1.295(10) .
C12 F12 1.312(3) .
C12 F11 1.322(3) .
C12 F10 1.360(3) .
C12 F11' 1.408(9) .
C13 F13 1.304(3) .
C13 F15 1.323(3) .
C13 F14 1.328(3) .
C14 F18' 1.229(9) .
C14 F16 1.297(4) .
C14 F17 1.342(3) .
C14 F18 1.374(3) .
C14 F16' 1.403(11) .
C14 F17' 1.421(7) .
O1 Mo1 1.9555(18) .
O2 Mo1 2.0268(18) .
F1 F7 0.31(2) 7_575
F1 C10 1.420(10) 7_575
F2 C8 1.437(4) 7_575
F3 F9 0.514(7) 7_575
F3 C10 1.486(7) 7_575
F4 F8 0.496(10) 7_575
F4 C10 1.576(9) 7_575
F5 C9 1.385(4) 7_575
F6 C9 1.391(4) 7_575
F7 F1 0.31(2) 7_575
F7 C8 1.455(10) 7_575
F8 F4 0.496(10) 7_575
F8 C9 1.661(8) 7_575
F9 F3 0.514(7) 7_575
F9 C8 1.608(7) 7_575
Mo1 O2 2.0269(18) 7_575

loop_
_geom_torsion_atom_site_label_1
_geom_torsion_atom_site_label_2
_geom_torsion_atom_site_label_3
_geom_torsion_atom_site_label_4
_geom_torsion
_geom_torsion_site_symmetry_1
_geom_torsion_site_symmetry_4
C4 C1 C2 C5 0.000(0) . .
Mo1 C1 C2 C5 180.000(0) . .
C4 C1 C2 C3 180.0 . .
Mo1 C1 C2 C3 0.000(0) . .
C4 C1 C2 Mo1 180.0 . .
C1 C2 C3 C6 180.000(0) . .
C5 C2 C3 C6 0.0 . .
Mo1 C2 C3 C6 180.000(0) . .
C1 C2 C3 Mo1 0.0 . .
C5 C2 C3 Mo1 180.000(0) . .
O1 C7 C8 C10 102.5(3) . 7_575
C8 C7 C8 C10 -155.6(2) 7_575 7_575
C9 C7 C8 C10 -19.7(3) . 7_575
C9 C7 C8 C10 -58.8(5) 7_575 7_575
C10 C7 C8 C10 -137.9(4) . 7_575
O1 C7 C8 F1 43.2(6) . .
C8 C7 C8 F1 145.2(5) 7_575 .
C9 C7 C8 F1 -78.9(6) . .
C9 C7 C8 F1 -118.0(6) 7_575 .
C10 C7 C8 F1 162.9(6) . .
C10 C7 C8 F1 -59.2(6) 7_575 .
O1 C7 C8 F3 163.2(4) . .
C8 C7 C8 F3 -94.8(4) 7_575 .
C9 C7 C8 F3 41.0(5) . .
C9 C7 C8 F3 1.9(6) 7_575 .
C10 C7 C8 F3 -77.1(4) . .
C10 C7 C8 F3 60.7(4) 7_575 .
O1 C7 C8 F2 -78.7(2) . .
C8 C7 C8 F2 23.3(3) 7_575 .
C9 C7 C8 F2 159.2(3) . .
C9 C7 C8 F2 120.1(4) 7_575 .
C10 C7 C8 F2 41.0(3) . .
C10 C7 C8 F2 178.9(4) 7_575 .
O1 C7 C8 F7 55.2(5) . 7_575
C8 C7 C8 F7 157.2(5) 7_575 7_575
C9 C7 C8 F7 -66.9(5) . 7_575
C9 C7 C8 F7 -106.0(6) 7_575 7_575
C10 C7 C8 F7 174.9(5) . 7_575
C10 C7 C8 F7 -47.2(5) 7_575 7_575
O1 C7 C8 F9 149.1(3) . 7_575
C8 C7 C8 F9 -109.0(3) 7_575 7_575
C9 C7 C8 F9 26.9(4) . 7_575
C9 C7 C8 F9 -12.2(5) 7_575 7_575
C10 C7 C8 F9 -91.3(4) . 7_575
C10 C7 C8 F9 46.6(3) 7_575 7_575
O1 C7 C8 C8 -101.98(17) . 7_575
C9 C7 C8 C8 135.9(3) . 7_575
C9 C7 C8 C8 96.8(4) 7_575 7_575
C10 C7 C8 C8 17.68(18) . 7_575
C10 C7 C8 C8 155.6(2) 7_575 7_575
O1 C7 C9 C9 98.53(13) . 7_575
C8 C7 C9 C9 -141.6(2) . 7_575
C8 C7 C9 C9 -62.3(3) 7_575 7_575
C10 C7 C9 C9 -23.39(18) . 7_575
C10 C7 C9 C9 -156.20(18) 7_575 7_575
O1 C7 C9 F4 -79.8(5) . .
C8 C7 C9 F4 40.1(5) . .
C8 C7 C9 F4 119.5(5) 7_575 .
C9 C7 C9 F4 -178.3(4) 7_575 .
C10 C7 C9 F4 158.3(5) . .
C10 C7 C9 F4 25.5(5) 7_575 .
O1 C7 C9 F5 42.7(3) . .
C8 C7 C9 F5 162.5(3) . .
C8 C7 C9 F5 -118.1(3) 7_575 .
C9 C7 C9 F5 -55.9(3) 7_575 .
C10 C7 C9 F5 -79.3(3) . .
C10 C7 C9 F5 147.9(3) 7_575 .
O1 C7 C9 F6 152.8(2) . .
C8 C7 C9 F6 -87.4(3) . .
C8 C7 C9 F6 -8.0(5) 7_575 .
C9 C7 C9 F6 54.3(3) 7_575 .
C10 C7 C9 F6 30.9(4) . .
C10 C7 C9 F6 -101.9(3) 7_575 .
O1 C7 C9 F8 -85.9(4) . 7_575
C8 C7 C9 F8 33.9(4) . 7_575
C8 C7 C9 F8 113.3(5) 7_575 7_575
C9 C7 C9 F8 175.6(3) 7_575 7_575
C10 C7 C9 F8 152.2(4) . 7_575
C10 C7 C9 F8 19.4(4) 7_575 7_575
O1 C7 C9 C10 -105.27(19) . 7_575
C8 C7 C9 C10 14.6(3) . 7_575
C8 C7 C9 C10 93.9(4) 7_575 7_575
C9 C7 C9 C10 156.20(18) 7_575 7_575
C10 C7 C9 C10 132.8(4) . 7_575
O1 C7 C10 C8 93.8(3) . 7_575
C8 C7 C10 C8 -23.6(3) . 7_575
C9 C7 C10 C8 -144.1(3) . 7_575
C9 C7 C10 C8 -160.4(3) 7_575 7_575
C10 C7 C10 C8 -65.6(5) 7_575 7_575
O1 C7 C10 F9 159.8(4) . .
C8 C7 C10 F9 42.4(5) . .
C8 C7 C10 F9 66.1(4) 7_575 .
C9 C7 C10 F9 -78.0(4) . .
C9 C7 C10 F9 -94.4(4) 7_575 .
C10 C7 C10 F9 0.5(7) 7_575 .
O1 C7 C10 F7 40.0(7) . .
C8 C7 C10 F7 -77.3(7) . .
C8 C7 C10 F7 -53.7(7) 7_575 .
C9 C7 C10 F7 162.2(7) . .
C9 C7 C10 F7 145.9(7) 7_575 .
C10 C7 C10 F7 -119.3(7) 7_575 .
O1 C7 C10 F8 -80.1(5) . .
C8 C7 C10 F8 162.5(5) . .
C8 C7 C10 F8 -173.9(6) 7_575 .
C9 C7 C10 F8 42.0(6) . .
C9 C7 C10 F8 25.7(5) 7_575 .
C10 C7 C10 F8 120.6(6) 7_575 .
O1 C7 C10 F1 44.2(6) . 7_575
C8 C7 C10 F1 -73.2(6) . 7_575
C8 C7 C10 F1 -49.6(6) 7_575 7_575
C9 C7 C10 F1 166.3(5) . 7_575
C9 C7 C10 F1 150.0(6) 7_575 7_575
C10 C7 C10 F1 -115.2(6) 7_575 7_575
O1 C7 C10 F3 141.7(3) . 7_575
C8 C7 C10 F3 24.3(4) . 7_575
C8 C7 C10 F3 47.9(3) 7_575 7_575
C9 C7 C10 F3 -96.1(4) . 7_575
C9 C7 C10 F3 -112.5(4) 7_575 7_575
C10 C7 C10 F3 -17.6(7) 7_575 7_575
O1 C7 C10 F4 -86.3(4) . 7_575
C8 C7 C10 F4 156.3(4) . 7_575
C8 C7 C10 F4 179.9(5) 7_575 7_575
C9 C7 C10 F4 35.8(4) . 7_575
C9 C7 C10 F4 19.5(4) 7_575 7_575
C10 C7 C10 F4 114.3(5) 7_575 7_575
O1 C7 C10 C9 -105.8(3) . 7_575
C8 C7 C10 C9 136.8(3) . 7_575
C8 C7 C10 C9 160.4(3) 7_575 7_575
C9 C7 C10 C9 16.34(19) . 7_575
C10 C7 C10 C9 94.9(5) 7_575 7_575
O2 C11 C12 F10' 82.8(6) . .
C14 C11 C12 F10' -41.3(6) . .
C13 C11 C12 F10' -158.4(5) . .
O2 C11 C12 F12' -41.2(6) . .
C14 C11 C12 F12' -165.2(6) . .
C13 C11 C12 F12' 77.7(6) . .
O2 C11 C12 F12 168.4(3) . .
C14 C11 C12 F12 44.3(3) . .
C13 C11 C12 F12 -72.8(3) . .
O2 C11 C12 F11 -68.6(3) . .
C14 C11 C12 F11 167.4(3) . .
C13 C11 C12 F11 50.3(3) . .
O2 C11 C12 F10 48.4(3) . .
C14 C11 C12 F10 -75.7(3) . .
C13 C11 C12 F10 167.2(2) . .
O2 C11 C12 F11' -161.3(6) . .
C14 C11 C12 F11' 74.6(6) . .
C13 C11 C12 F11' -42.5(6) . .
O2 C11 C13 F13 57.7(3) . .
C12 C11 C13 F13 -63.9(3) . .
C14 C11 C13 F13 178.0(2) . .
O2 C11 C13 F15 -62.0(3) . .
C12 C11 C13 F15 176.5(2) . .
C14 C11 C13 F15 58.4(3) . .
O2 C11 C13 F14 177.99(19) . .
C12 C11 C13 F14 56.5(3) . .
C14 C11 C13 F14 -61.7(3) . .
O2 C11 C14 F18' -53.0(7) . .
C12 C11 C14 F18' 71.3(7) . .
C13 C11 C14 F18' -170.8(6) . .
O2 C11 C14 F16 166.0(3) . .
C12 C11 C14 F16 -69.7(3) . .
C13 C11 C14 F16 48.2(3) . .
O2 C11 C14 F17 39.8(3) . .
C12 C11 C14 F17 164.1(2) . .
C13 C11 C14 F17 -78.0(3) . .
O2 C11 C14 F18 -73.6(3) . .
C12 C11 C14 F18 50.7(3) . .
C13 C11 C14 F18 168.6(2) . .
O2 C11 C14 F16' -179.9(6) . .
C12 C11 C14 F16' -55.6(7) . .
C13 C11 C14 F16' 62.3(7) . .
O2 C11 C14 F17' 75.8(5) . .
C12 C11 C14 F17' -159.9(5) . .
C13 C11 C14 F17' -42.0(5) . .
C8 C7 O1 Mo1 -144.59(18) . .
C8 C7 O1 Mo1 144.59(18) 7_575 .
C9 C7 O1 Mo1 -22.40(19) . .
C9 C7 O1 Mo1 22.40(19) 7_575 .
C10 C7 O1 Mo1 97.7(2) . .
C10 C7 O1 Mo1 -97.7(2) 7_575 .
C12 C11 O2 Mo1 -64.5(3) . .
C14 C11 O2 Mo1 58.2(3) . .
C13 C11 O2 Mo1 175.91(17) . .
C10 C8 F1 F7 36(6) 7_575 7_575
F3 C8 F1 F7 -26(6) . 7_575
F2 C8 F1 F7 -147(6) . 7_575
C7 C8 F1 F7 96(6) . 7_575
F9 C8 F1 F7 -10(6) 7_575 7_575
C8 C8 F1 F7 153(5) 7_575 7_575
F3 C8 F1 C10 -62.0(5) . 7_575
F2 C8 F1 C10 176.8(4) . 7_575
F7 C8 F1 C10 -36(6) 7_575 7_575
C7 C8 F1 C10 59.7(5) . 7_575
F9 C8 F1 C10 -46.2(5) 7_575 7_575
C8 C8 F1 C10 117.1(8) 7_575 7_575
F1 C8 F2 C8 -142.9(7) . 7_575
F3 C8 F2 C8 95.9(4) . 7_575
F7 C8 F2 C8 -150.3(7) 7_575 7_575
C7 C8 F2 C8 -24.1(3) . 7_575
F9 C8 F2 C8 92.6(5) 7_575 7_575
C10 C8 F3 F9 5(2) 7_575 7_575
F1 C8 F3 F9 65(2) . 7_575
F2 C8 F3 F9 -171(2) . 7_575
F7 C8 F3 F9 60(2) 7_575 7_575
C7 C8 F3 F9 -55(2) . 7_575
C8 C8 F3 F9 -114(2) 7_575 7_575
F1 C8 F3 C10 60.3(7) . 7_575
F2 C8 F3 C10 -175.8(4) . 7_575
F7 C8 F3 C10 55.3(6) 7_575 7_575
C7 C8 F3 C10 -59.6(4) . 7_575
F9 C8 F3 C10 -5(2) 7_575 7_575
C8 C8 F3 C10 -119.2(3) 7_575 7_575
F5 C9 F4 F8 -147(3) . 7_575
F6 C9 F4 F8 97(3) . 7_575
C7 C9 F4 F8 -28(3) . 7_575
C10 C9 F4 F8 -3(3) 7_575 7_575
F5 C9 F4 C10 -144.2(3) . 7_575
F6 C9 F4 C10 99.9(4) . 7_575
C7 C9 F4 C10 -24.7(5) . 7_575
F8 C9 F4 C10 3(3) 7_575 7_575
F4 C9 F5 C9 178.7(5) . 7_575
F6 C9 F5 C9 -58.0(3) . 7_575
C7 C9 F5 C9 57.4(3) . 7_575
F8 C9 F5 C9 170.2(4) 7_575 7_575
C10 C9 F5 C9 111.6(6) 7_575 7_575
F4 C9 F6 C9 179.4(4) . 7_575
F5 C9 F6 C9 57.9(3) . 7_575
C7 C9 F6 C9 -55.6(3) . 7_575
F8 C9 F6 C9 -166.1(3) 7_575 7_575
C10 C9 F6 C9 -116.1(2) 7_575 7_575
C8 C10 F7 F1 -32(5) 7_575 7_575
F9 C10 F7 F1 -103(5) . 7_575
F8 C10 F7 F1 142(5) . 7_575
F3 C10 F7 F1 -86(5) 7_575 7_575
F4 C10 F7 F1 130(5) 7_575 7_575
C7 C10 F7 F1 19(5) . 7_575
C9 C10 F7 F1 77(5) 7_575 7_575
F9 C10 F7 C8 -71.1(5) . 7_575
F8 C10 F7 C8 173.8(6) . 7_575
F1 C10 F7 C8 32(5) 7_575 7_575
F3 C10 F7 C8 -53.5(4) 7_575 7_575
F4 C10 F7 C8 162.0(6) 7_575 7_575
C7 C10 F7 C8 51.2(5) . 7_575
C9 C10 F7 C8 108.7(10) 7_575 7_575
F9 C10 F8 F4 101(2) . 7_575
F7 C10 F8 F4 -144(2) . 7_575
F1 C10 F8 F4 -135(2) 7_575 7_575
F3 C10 F8 F4 103(2) 7_575 7_575
C7 C10 F8 F4 -21(3) . 7_575
C9 C10 F8 F4 2(2) 7_575 7_575
F9 C10 F8 C9 98.9(5) . 7_575
F7 C10 F8 C9 -146.4(7) . 7_575
F1 C10 F8 C9 -137.7(7) 7_575 7_575
F3 C10 F8 C9 100.9(6) 7_575 7_575
F4 C10 F8 C9 -2(2) 7_575 7_575
C7 C10 F8 C9 -23.4(4) . 7_575
C8 C10 F9 F3 -4.5(18) 7_575 7_575
F7 C10 F9 F3 61(2) . 7_575
F8 C10 F9 F3 175.4(18) . 7_575
F1 C10 F9 F3 48(2) 7_575 7_575
F4 C10 F9 F3 -166.4(18) 7_575 7_575
C7 C10 F9 F3 -62.2(19) . 7_575
C9 C10 F9 F3 -119.3(18) 7_575 7_575
F7 C10 F9 C8 65.0(6) . 7_575
F8 C10 F9 C8 179.8(6) . 7_575
F1 C10 F9 C8 52.0(5) 7_575 7_575
F3 C10 F9 C8 4.5(18) 7_575 7_575
F4 C10 F9 C8 -161.9(5) 7_575 7_575
C7 C10 F9 C8 -57.8(3) . 7_575
C9 C10 F9 C8 -114.9(4) 7_575 7_575
C6 C3 Mo1 C1 180.0 . .
C2 C3 Mo1 C1 0.0 . .
C6 C3 Mo1 O1 0.000(0) . .
C2 C3 Mo1 O1 180.000(0) . .
C6 C3 Mo1 O2 88.04(4) . .
C2 C3 Mo1 O2 -91.96(4) . .
C6 C3 Mo1 O2 -88.04(4) . 7_575
C2 C3 Mo1 O2 91.96(4) . 7_575
C6 C3 Mo1 C2 180.0 . .
C2 C1 Mo1 C3 0.0 . .
C4 C1 Mo1 C3 180.0 . .
C2 C1 Mo1 O1 180.000(0) . .
C4 C1 Mo1 O1 0.000(0) . .
C2 C1 Mo1 O2 98.55(5) . .
C4 C1 Mo1 O2 -81.45(5) . .
C2 C1 Mo1 O2 -98.55(5) . 7_575
C4 C1 Mo1 O2 81.45(5) . 7_575
C4 C1 Mo1 C2 180.000(0) . .

loop_
_exptl_oxdiff_crystal_face_indexfrac_h
_exptl_oxdiff_crystal_face_indexfrac_k
_exptl_oxdiff_crystal_face_indexfrac_l
_exptl_oxdiff_crystal_face_x
_exptl_oxdiff_crystal_face_y
_exptl_oxdiff_crystal_face_z
-0.0264 -6.9959 1.9913 -0.2322 0.0836 0.9528
-2.9903 -1.9915 -10.0014 -0.9915 0.1759 -0.1577
-0.9702 6.9983 -3.9920 0.0509 -0.0087 -1.0397
3.0050 4.9898 7.0067 0.9123 -0.2457 -0.3299
2.9770 -2.0061 9.9973 0.7635 -0.1463 0.6598
-8.0037 0.0194 3.9796 0.2176 0.9165 0.0443
8.0037 -0.0194 -3.9796 -0.2176 -0.9165 -0.0443
6.9812 -5.0141 0.0101 -0.1835 -0.7094 0.7184
1.9999 -4.0025 -8.9933 -0.9496 -0.3266 0.1952
-1.9999 4.0025 8.9933 0.9496 0.3266 -0.1952
-9.0008 -1.9769 -2.0204 -0.4113 0.9427 0.0605
7.0050 3.9806 4.0166 0.6631 -0.7125 -0.2635
6.9804 -2.0158 7.0082 0.5713 -0.6204 0.6007
